data_2234968
loop_
_publ_author_name
'Amimoto, Kiichi'
'Nishioka, Yuma'

_publ_section_title
;
 (<i>S</i>)-Alanine--(<i>S</i>)-2-phenoxypropionic acid (1/1)
;
_journal_coeditor_code DS2190
_journal_issue 6
_journal_name_full 'Acta Crystallographica Section E'
_journal_page_first o1720
_journal_paper_doi 10.1107/S1600536812020727
_journal_volume 68
_journal_year 2012
_chemical_formula_iupac 'C3 H7 N O2, C9 H10 O3'
_chemical_formula_moiety 'C3 H7 N O2, C9 H10 O3'
_chemical_formula_sum 'C12 H17 N O5'
_chemical_formula_weight 255.27
_chemical_name_systematic
;
(<i>S</i>)-Alanine--(<i>S</i>)-2-phenoxypropionic acid (1/1)
;
_space_group_IT_number 4
_symmetry_cell_setting monoclinic
_symmetry_space_group_name_Hall 'P 2yb'
_symmetry_space_group_name_H-M 'P 1 21 1'
_atom_sites_solution_hydrogens geom
_atom_sites_solution_primary direct
_atom_sites_solution_secondary difmap
_audit_creation_method 'WinGX routine CIF_UPDATE'
_cell_angle_alpha 90.000(5)
_cell_angle_beta 95.232(5)
_cell_angle_gamma 90.000(5)
_cell_formula_units_Z 2
_cell_length_a 5.227(5)
_cell_length_b 7.364(5)
_cell_length_c 17.493(5)
_cell_measurement_reflns_used 3229
_cell_measurement_temperature 293(2)
_cell_measurement_theta_max 28.5334
_cell_measurement_theta_min 2.3383
_cell_volume 670.5(8)
_computing_cell_refinement 'SAINT (Bruker, 2009)'
_computing_data_collection 'APEX2 (Bruker, 2009)'
_computing_data_reduction 'SAINT (Bruker, 2009)'
_computing_molecular_graphics '<i>Mercury</i> (Macrae <i>et al.</i>, 2008) and ORTEP-3 (Farrugia, 1997)'
_computing_publication_material 'WinGX (Farrugia, 1999) and publCIF (Westrip, 2010)'
_computing_structure_refinement 'SHELXL97 (Sheldrick, 2008)'
_computing_structure_solution 'SIR97 (Altomare <i>et al.</i>, 1999)'
_diffrn_ambient_temperature 293(2)
_diffrn_detector_area_resol_mean 8.333
_diffrn_measured_fraction_theta_full 0.993
_diffrn_measured_fraction_theta_max 0.935
_diffrn_measurement_device_type 'Bruker APEXII CCD area-detector'
_diffrn_measurement_method 'phi and omega scan'
_diffrn_radiation_monochromator graphite
_diffrn_radiation_source 'fine-focus sealed tube'
_diffrn_radiation_type MoK\a
_diffrn_radiation_wavelength 0.71069
_diffrn_reflns_av_R_equivalents 0.0206
_diffrn_reflns_limit_h_max 5
_diffrn_reflns_limit_h_min -6
_diffrn_reflns_limit_k_max 9
_diffrn_reflns_limit_k_min -9
_diffrn_reflns_limit_l_max 23
_diffrn_reflns_limit_l_min -21
_diffrn_reflns_number 3872
_diffrn_reflns_theta_full 25
_diffrn_reflns_theta_max 28.53
_diffrn_reflns_theta_min 2.34
_exptl_absorpt_coefficient_mu 0.099
_exptl_absorpt_correction_type none
_exptl_crystal_colour colourless
_exptl_crystal_density_diffrn 1.264
_exptl_crystal_density_method 'not measured'
_exptl_crystal_description plate
_exptl_crystal_F_000 272
_exptl_crystal_size_max 0.7
_exptl_crystal_size_mid 0.5
_exptl_crystal_size_min 0.3
_refine_diff_density_max 0.167
_refine_diff_density_min -0.126
_refine_ls_abs_structure_details 'Flack (1983), 930 Friedel pairs'
_refine_ls_abs_structure_Flack -0.4(8)
_refine_ls_extinction_coef 0.160(9)
_refine_ls_extinction_method 'SHELXL97 (Sheldrick, 2008)'
_refine_ls_goodness_of_fit_ref 1.059
_refine_ls_hydrogen_treatment mixed
_refine_ls_matrix_type full
_refine_ls_number_parameters 171
_refine_ls_number_reflns 2742
_refine_ls_number_restraints 1
_refine_ls_restrained_S_all 1.059
_refine_ls_R_factor_all 0.0298
_refine_ls_R_factor_gt 0.0294
_refine_ls_shift/su_max 0
_refine_ls_shift/su_mean 0
_refine_ls_structure_factor_coef Fsqd
_refine_ls_weighting_details 'calc w=1/[\s^2^(Fo^2^)+(0.0452P)^2^+0.0566P] where P=(Fo^2^+2Fc^2^)/3'
_refine_ls_weighting_scheme calc
_refine_ls_wR_factor_ref 0.0812
_reflns_number_gt 2698
_reflns_number_total 2742
_reflns_threshold_expression I>2sigma(I)
_cod_data_source_file ds2190.cif
_cod_data_source_block I
_cod_original_sg_symbol_H-M 'P 21'
_cod_database_code 2234968
_cod_database_fobs_code 2234968

loop_
_symmetry_equiv_pos_as_xyz
'x, y, z'
'-x, y+1/2, -z'

loop_
_atom_site_type_symbol
_atom_site_label
_atom_site_fract_x
_atom_site_fract_y
_atom_site_fract_z
_atom_site_U_iso_or_equiv
_atom_site_adp_type
_atom_site_calc_flag
_atom_site_refinement_flags
_atom_site_occupancy
C C1 0.2142(2) 0.91172(17) 0.27450(7) 0.0400(3) Uani d . 1
C C2 0.2315(3) 0.9885(2) 0.19397(8) 0.0489(3) Uani d . 1
H H2 0.4105 1.0177 0.1867 0.059 Uiso calc R 1
C C3 0.0685(5) 1.1604(3) 0.18625(12) 0.0785(6) Uani d . 1
H H3A 0.0795 1.2125 0.1363 0.118 Uiso calc R 1
H H3B 0.1306 1.2461 0.2249 0.118 Uiso calc R 1
H H3C -0.1071 1.1307 0.1926 0.118 Uiso calc R 1
C C4 0.2830(3) 0.7215(2) 0.12044(7) 0.0460(3) Uani d . 1
C C5 0.5113(3) 0.6774(3) 0.16181(8) 0.0531(3) Uani d . 1
H H5 0.5723 0.7466 0.2041 0.064 Uiso calc R 1
C C6 0.6486(4) 0.5288(3) 0.13974(10) 0.0688(5) Uani d . 1
H H6 0.8015 0.4971 0.168 0.083 Uiso calc R 1
C C7 0.5623(4) 0.4276(3) 0.07671(12) 0.0776(6) Uani d . 1
H H7 0.6572 0.3286 0.0622 0.093 Uiso calc R 1
C C8 0.3355(4) 0.4726(3) 0.03498(10) 0.0708(5) Uani d . 1
H H8 0.2773 0.4045 -0.0079 0.085 Uiso calc R 1
C C9 0.1955(3) 0.6180(2) 0.05671(8) 0.0572(4) Uani d . 1
H H9 0.0412 0.6477 0.0288 0.069 Uiso calc R 1
C C10 0.5537(2) 0.48177(15) 0.48456(7) 0.0332(2) Uani d . 1
C C11 0.6485(2) 0.55376(16) 0.41011(6) 0.0337(2) Uani d . 1
H H11 0.5119 0.6252 0.3823 0.04 Uiso calc R 1
C C12 0.7222(4) 0.3969(2) 0.35972(9) 0.0634(4) Uani d . 1
H H12A 0.7836 0.4441 0.3136 0.095 Uiso calc R 1
H H12B 0.5746 0.3217 0.3468 0.095 Uiso calc R 1
H H12C 0.855 0.3261 0.387 0.095 Uiso calc R 1
N N1 0.87704(17) 0.67096(13) 0.42842(5) 0.0322(2) Uani d . 1
H H1A 1.0014 0.6064 0.4537 0.048 Uiso calc R 1
H H1B 0.835 0.7636 0.4574 0.048 Uiso calc R 1
H H1C 0.9317 0.7131 0.3851 0.048 Uiso calc R 1
O O1 0.3772(2) 0.98974(17) 0.32449(6) 0.0594(3) Uani d . 1
O O2 0.0633(2) 0.79618(16) 0.28881(5) 0.0556(3) Uani d . 1
O O3 0.1324(2) 0.86666(16) 0.13631(5) 0.0543(3) Uani d . 1
O O4 0.72311(17) 0.45179(16) 0.53819(5) 0.0478(2) Uani d . 1
O O5 0.32016(16) 0.45273(15) 0.48470(6) 0.0505(3) Uani d . 1
H H1O 0.348(4) 0.961(4) 0.3808(13) 0.090(7) Uiso d . 1

loop_
_atom_site_aniso_label
_atom_site_aniso_U_11
_atom_site_aniso_U_22
_atom_site_aniso_U_33
_atom_site_aniso_U_12
_atom_site_aniso_U_13
_atom_site_aniso_U_23
C1 0.0455(6) 0.0409(6) 0.0347(5) -0.0023(5) 0.0092(5) 0.0001(5)
C2 0.0571(8) 0.0507(7) 0.0405(6) -0.0004(6) 0.0123(5) 0.0086(6)
C3 0.1025(15) 0.0610(10) 0.0741(11) 0.0222(10) 0.0188(11) 0.0239(9)
C4 0.0487(7) 0.0597(8) 0.0306(5) -0.0026(6) 0.0090(5) 0.0051(5)
C5 0.0523(8) 0.0688(9) 0.0387(6) 0.0046(7) 0.0064(5) -0.0053(7)
C6 0.0626(10) 0.0849(13) 0.0604(9) 0.0170(9) 0.0138(8) -0.0034(9)
C7 0.0906(14) 0.0761(13) 0.0697(11) 0.0092(11) 0.0269(10) -0.0153(10)
C8 0.0871(12) 0.0749(11) 0.0527(8) -0.0212(10) 0.0184(8) -0.0165(8)
C9 0.0613(9) 0.0745(10) 0.0355(6) -0.0130(8) 0.0029(6) 0.0007(6)
C10 0.0292(5) 0.0326(5) 0.0387(5) 0.0014(4) 0.0078(4) 0.0082(4)
C11 0.0309(5) 0.0378(5) 0.0321(5) -0.0065(4) 0.0009(4) 0.0051(4)
C12 0.0933(12) 0.0534(8) 0.0457(7) -0.0229(8) 0.0179(8) -0.0170(6)
N1 0.0313(4) 0.0328(4) 0.0335(4) -0.0041(4) 0.0076(3) 0.0015(4)
O1 0.0697(7) 0.0685(7) 0.0406(5) -0.0264(6) 0.0089(5) -0.0073(5)
O2 0.0657(7) 0.0647(6) 0.0372(5) -0.0238(5) 0.0086(4) 0.0042(4)
O3 0.0563(6) 0.0709(7) 0.0348(4) 0.0084(5) -0.0010(4) 0.0028(4)
O4 0.0364(4) 0.0718(7) 0.0358(4) 0.0054(4) 0.0060(3) 0.0173(5)
O5 0.0288(4) 0.0571(5) 0.0663(6) -0.0030(4) 0.0082(4) 0.0240(5)

loop_
_atom_type_symbol
_atom_type_description
_atom_type_scat_dispersion_real
_atom_type_scat_dispersion_imag
_atom_type_scat_source
C C 0.0033 0.0016 'International Tables Vol C Tables 4.2.6.8 and 6.1.1.4'
H H 0 0 'International Tables Vol C Tables 4.2.6.8 and 6.1.1.4'
N N 0.0061 0.0033 'International Tables Vol C Tables 4.2.6.8 and 6.1.1.4'
O O 0.0106 0.006 'International Tables Vol C Tables 4.2.6.8 and 6.1.1.4'

loop_
_geom_angle_atom_site_label_1
_geom_angle_atom_site_label_2
_geom_angle_atom_site_label_3
_geom_angle
O2 C1 O1 125.16(12)
O2 C1 C2 123.29(12)
O1 C1 C2 111.53(12)
O3 C2 C3 107.36(15)
O3 C2 C1 112.01(12)
C3 C2 C1 108.02(12)
O3 C2 H2 109.8
C3 C2 H2 109.8
C1 C2 H2 109.8
C2 C3 H3A 109.5
C2 C3 H3B 109.5
H3A C3 H3B 109.5
C2 C3 H3C 109.5
H3A C3 H3C 109.5
H3B C3 H3C 109.5
O3 C4 C5 124.33(13)
O3 C4 C9 115.83(14)
C5 C4 C9 119.82(15)
C4 C5 C6 119.16(15)
C4 C5 H5 120.4
C6 C5 H5 120.4
C7 C6 C5 120.85(19)
C7 C6 H6 119.6
C5 C6 H6 119.6
C6 C7 C8 120.01(19)
C6 C7 H7 120
C8 C7 H7 120
C9 C8 C7 119.85(17)
C9 C8 H8 120.1
C7 C8 H8 120.1
C8 C9 C4 120.31(18)
C8 C9 H9 119.8
C4 C9 H9 119.8
O5 C10 O4 126.77(11)
O5 C10 C11 117.18(11)
O4 C10 C11 115.99(10)
N1 C11 C12 108.94(11)
N1 C11 C10 109.53(9)
C12 C11 C10 110.39(11)
N1 C11 H11 109.3
C12 C11 H11 109.3
C10 C11 H11 109.3
C11 C12 H12A 109.5
C11 C12 H12B 109.5
H12A C12 H12B 109.5
C11 C12 H12C 109.5
H12A C12 H12C 109.5
H12B C12 H12C 109.5
C11 N1 H1A 109.5
C11 N1 H1B 109.5
H1A N1 H1B 109.5
C11 N1 H1C 109.5
H1A N1 H1C 109.5
H1B N1 H1C 109.5
C1 O1 H1O 114.0(14)
C4 O3 C2 117.36(12)

loop_
_geom_bond_atom_site_label_1
_geom_bond_atom_site_label_2
_geom_bond_distance
C1 O2 1.2019(17)
C1 O1 1.2980(18)
C1 C2 1.5281(17)
C2 O3 1.4124(19)
C2 C3 1.525(3)
C2 H2 0.98
C3 H3A 0.96
C3 H3B 0.96
C3 H3C 0.96
C4 O3 1.3708(19)
C4 C5 1.377(2)
C4 C9 1.393(2)
C5 C6 1.383(3)
C5 H5 0.93
C6 C7 1.373(3)
C6 H6 0.93
C7 C8 1.375(3)
C7 H7 0.93
C8 C9 1.370(3)
C8 H8 0.93
C9 H9 0.93
C10 O5 1.2398(18)
C10 O4 1.2494(16)
C10 C11 1.5298(15)
C11 N1 1.4848(17)
C11 C12 1.524(2)
C11 H11 0.98
C12 H12A 0.96
C12 H12B 0.96
C12 H12C 0.96
N1 H1A 0.89
N1 H1B 0.89
N1 H1C 0.89
O1 H1O 1.03(2)

loop_
_geom_hbond_atom_site_label_D
_geom_hbond_atom_site_label_H
_geom_hbond_atom_site_label_A
_geom_hbond_site_symmetry_A
_geom_hbond_distance_DH
_geom_hbond_distance_HA
_geom_hbond_distance_DA
_geom_hbond_angle_DHA
N1 H1A O5 1_655 0.89 2.05 2.916(3) 165
N1 H1B O5 2_656 0.89 1.94 2.822(3) 170
N1 H1C O2 1_655 0.89 1.97 2.863(3) 177
O1 H1O O4 2_656 1.03(2) 1.50(2) 2.521(3) 169(2)

loop_
_cod_related_entry_id
_cod_related_entry_database
_cod_related_entry_code
1 ChemSpider 30657744
